data_7013762
loop_
_publ_author_name
'Mehdoui, Thouraya'
'Berthet, Jean-Claude'
'Thu\'ery, Pierre'
'Ephritikhine, Michel'

_publ_section_title
;
 Lanthanide(III)/actinide(III) differentiation in coordination of azine
 molecules to tris(cyclopentadienyl) complexes of cerium and uranium.
;
_journal_issue 4
_journal_name_full 'Dalton transactions (Cambridge, England : 2003)'
_journal_page_first 579
_journal_page_last 590
_journal_paper_doi 10.1039/b313992a
_journal_year 2004
_chemical_formula_sum 'C30 H47 Ce N2 Si3'
_chemical_formula_weight 660.09
_space_group_IT_number 14
_symmetry_cell_setting monoclinic
_symmetry_space_group_name_Hall '-P 2yn'
_symmetry_space_group_name_H-M 'P 1 21/n 1'
_atom_sites_solution_hydrogens geom
_atom_sites_solution_primary direct
_atom_sites_solution_secondary difmap
_audit_creation_method SHELXL-97
_cell_angle_alpha 90.00
_cell_angle_beta 93.433(7)
_cell_angle_gamma 90.00
_cell_formula_units_Z 4
_cell_length_a 11.3785(13)
_cell_length_b 8.9945(9)
_cell_length_c 32.191(5)
_cell_measurement_reflns_used 22961
_cell_measurement_temperature 100(2)
_cell_measurement_theta_max 25.68
_cell_measurement_theta_min 2.69
_cell_volume 3288.6(7)
_computing_cell_refinement 'DENZO-SMN (Otwinowski & Minor, 1997)'
_computing_data_collection 'Kappa-CCD software (Nonius B.V., 1998)'
_computing_data_reduction 'DENZO-SMN (Otwinowski & Minor, 1997)'
_computing_molecular_graphics 'SHELXTL (Sheldrick, 1999)'
_computing_publication_material 'SHELXTL (Sheldrick, 1999)'
_computing_structure_refinement 'SHELXL-97 (Sheldrick, 1997)'
_computing_structure_solution 'SHELXS-97 (Sheldrick, 1997)'
_diffrn_ambient_temperature 100(2)
_diffrn_measured_fraction_theta_full 0.977
_diffrn_measured_fraction_theta_max 0.977
_diffrn_measurement_device_type 'Nonius Kappa-CCD'
_diffrn_measurement_method '\f scans'
_diffrn_radiation_monochromator graphite
_diffrn_radiation_source 'fine-focus sealed tube'
_diffrn_radiation_type MoK\a
_diffrn_radiation_wavelength 0.71073
_diffrn_reflns_av_R_equivalents 0.1131
_diffrn_reflns_av_sigmaI/netI 0.1323
_diffrn_reflns_limit_h_max 13
_diffrn_reflns_limit_h_min 0
_diffrn_reflns_limit_k_max 10
_diffrn_reflns_limit_k_min 0
_diffrn_reflns_limit_l_max 38
_diffrn_reflns_limit_l_min -38
_diffrn_reflns_number 22961
_diffrn_reflns_theta_full 25.68
_diffrn_reflns_theta_max 25.68
_diffrn_reflns_theta_min 2.69
_diffrn_standards_decay_% 0
_diffrn_standards_interval_time 0
_exptl_absorpt_coefficient_mu 1.514
_exptl_absorpt_correction_T_max 0.912
_exptl_absorpt_correction_T_min 0.822
_exptl_absorpt_correction_type refdelf
_exptl_absorpt_process_details 'program DELABS from PLATON (Spek, 2000)'
_exptl_crystal_colour 'translucent light orange'
_exptl_crystal_density_diffrn 1.333
_exptl_crystal_density_meas ?
_exptl_crystal_description platelet
_exptl_crystal_F_000 1364
_exptl_crystal_size_max 0.20
_exptl_crystal_size_mid 0.10
_exptl_crystal_size_min 0.04
_refine_diff_density_max 0.877
_refine_diff_density_min -1.034
_refine_diff_density_rms 0.127
_refine_ls_extinction_coef 0.0017(7)
_refine_ls_extinction_expression Fc^*^=kFc[1+0.001xFc^2^\l^3^/sin(2\q)]^-1/4^
_refine_ls_extinction_method SHELXL
_refine_ls_goodness_of_fit_ref 1.385
_refine_ls_hydrogen_treatment constr
_refine_ls_matrix_type full
_refine_ls_number_parameters 337
_refine_ls_number_reflns 6089
_refine_ls_number_restraints 0
_refine_ls_restrained_S_all 1.789
_refine_ls_R_factor_all 0.2243
_refine_ls_R_factor_gt 0.0991
_refine_ls_shift/su_max 0.001
_refine_ls_shift/su_mean 0.000
_refine_ls_structure_factor_coef Fsqd
_refine_ls_weighting_details 'calc w=1/[\s^2^(Fo^2^)+(0.0619P)^2^+10.8171P] where P=(Fo^2^+2Fc^2^)/3'
_refine_ls_weighting_scheme calc
_refine_ls_wR_factor_gt 0.2132
_refine_ls_wR_factor_ref 0.2643
_reflns_number_gt 2601
_reflns_number_total 6089
_reflns_threshold_expression >2sigma(I)
_cod_data_source_file b313992a.txt
_cod_data_source_block (Ce,SiMe~3~,dimethylpyrazine)
_cod_original_sg_symbol_H-M 'P 21/n'
_cod_database_code 7013762

loop_
_symmetry_equiv_pos_as_xyz
'x, y, z'
'-x+1/2, y+1/2, -z+1/2'
'-x, -y, -z'
'x-1/2, -y-1/2, z-1/2'

loop_
_atom_site_label
_atom_site_type_symbol
_atom_site_fract_x
_atom_site_fract_y
_atom_site_fract_z
_atom_site_U_iso_or_equiv
_atom_site_adp_type
_atom_site_occupancy
_atom_site_symmetry_multiplicity
_atom_site_calc_flag
_atom_site_refinement_flags
_atom_site_disorder_assembly
_atom_site_disorder_group
Ce Ce 0.61668(9) 0.50409(13) 0.12463(4) 0.0650(5) Uani 1 1 d . . .
Si1 Si 0.9817(6) 0.4085(8) 0.1604(2) 0.0788(19) Uani 1 1 d . . .
Si2 Si 0.4644(7) 0.4633(8) 0.2378(2) 0.097(2) Uani 1 1 d . . .
Si3 Si 0.3603(6) 0.8238(7) 0.0753(2) 0.0802(19) Uani 1 1 d . . .
N1 N 0.7371(14) 0.6717(16) 0.0726(5) 0.065(4) Uani 1 1 d . . .
N2 N 0.9008(12) 0.7933(15) 0.0201(5) 0.051(4) Uani 1 1 d . . .
C1 C 0.8346(17) 0.345(2) 0.1389(6) 0.064(5) Uani 1 1 d . . .
C2 C 0.749(2) 0.266(3) 0.1615(8) 0.090(7) Uani 1 1 d . . .
H2 H 0.7463 0.2589 0.1902 0.108 Uiso 1 1 calc R . .
C3 C 0.673(2) 0.206(2) 0.1326(7) 0.080(6) Uani 1 1 d . . .
H3 H 0.6079 0.1491 0.1391 0.096 Uiso 1 1 calc R . .
C4 C 0.7019(18) 0.237(2) 0.0909(7) 0.065(6) Uani 1 1 d . . .
H4 H 0.6619 0.2073 0.0663 0.078 Uiso 1 1 calc R . .
C5 C 0.8062(16) 0.323(2) 0.0960(6) 0.059(5) Uani 1 1 d . . .
H5 H 0.8490 0.3596 0.0745 0.071 Uiso 1 1 calc R . .
C6 C 0.984(2) 0.433(3) 0.2184(7) 0.106(8) Uani 1 1 d . . .
H6A H 0.9415 0.5218 0.2247 0.159 Uiso 1 1 calc R . .
H6B H 1.0639 0.4415 0.2294 0.159 Uiso 1 1 calc R . .
H6C H 0.9474 0.3489 0.2306 0.159 Uiso 1 1 calc R . .
C7 C 1.0988(19) 0.266(2) 0.1490(7) 0.083(7) Uani 1 1 d . . .
H7A H 1.0846 0.1758 0.1638 0.125 Uiso 1 1 calc R . .
H7B H 1.1751 0.3043 0.1577 0.125 Uiso 1 1 calc R . .
H7C H 1.0958 0.2459 0.1197 0.125 Uiso 1 1 calc R . .
C8 C 1.0295(18) 0.583(2) 0.1358(6) 0.078(6) Uani 1 1 d . . .
H8A H 1.0117 0.5779 0.1063 0.117 Uiso 1 1 calc R . .
H8B H 1.1128 0.5955 0.1412 0.117 Uiso 1 1 calc R . .
H8C H 0.9887 0.6657 0.1471 0.117 Uiso 1 1 calc R . .
C9 C 0.558(2) 0.581(3) 0.2063(7) 0.089(7) Uani 1 1 d . . .
C10 C 0.687(2) 0.569(3) 0.2078(8) 0.102(8) Uani 1 1 d . . .
H10 H 0.7351 0.4967 0.2206 0.122 Uiso 1 1 calc R . .
C11 C 0.721(3) 0.693(3) 0.1853(8) 0.105(8) Uani 1 1 d . . .
H11 H 0.7997 0.7175 0.1822 0.126 Uiso 1 1 calc R . .
C12 C 0.630(2) 0.776(3) 0.1682(7) 0.093(7) Uani 1 1 d . . .
H12 H 0.6333 0.8595 0.1515 0.111 Uiso 1 1 calc R . .
C13 C 0.525(2) 0.702(3) 0.1822(6) 0.077(6) Uani 1 1 d . . .
H13 H 0.4483 0.7325 0.1758 0.093 Uiso 1 1 calc R . .
C14 C 0.442(3) 0.278(3) 0.2152(9) 0.146(12) Uani 1 1 d . . .
H14A H 0.3677 0.2395 0.2224 0.218 Uiso 1 1 calc R . .
H14B H 0.5041 0.2131 0.2257 0.218 Uiso 1 1 calc R . .
H14C H 0.4438 0.2845 0.1854 0.218 Uiso 1 1 calc R . .
C15 C 0.538(3) 0.447(3) 0.2913(8) 0.131(10) Uani 1 1 d . . .
H15A H 0.5354 0.5418 0.3051 0.197 Uiso 1 1 calc R . .
H15B H 0.6181 0.4172 0.2893 0.197 Uiso 1 1 calc R . .
H15C H 0.4972 0.3746 0.3069 0.197 Uiso 1 1 calc R . .
C16 C 0.318(2) 0.552(3) 0.2397(7) 0.094(7) Uani 1 1 d . . .
H16A H 0.2801 0.5546 0.2122 0.142 Uiso 1 1 calc R . .
H16B H 0.3270 0.6515 0.2502 0.142 Uiso 1 1 calc R . .
H16C H 0.2703 0.4958 0.2577 0.142 Uiso 1 1 calc R . .
C17 C 0.4069(17) 0.6235(19) 0.0830(6) 0.057(5) Uani 1 1 d . . .
C18 C 0.3674(16) 0.517(2) 0.1106(6) 0.066(5) Uani 1 1 d . . .
H18 H 0.3254 0.5374 0.1338 0.079 Uiso 1 1 calc R . .
C19 C 0.4007(17) 0.376(2) 0.0980(6) 0.062(5) Uani 1 1 d . . .
H19 H 0.3876 0.2868 0.1116 0.075 Uiso 1 1 calc R . .
C20 C 0.4582(16) 0.3937(19) 0.0607(6) 0.059(5) Uani 1 1 d . . .
H20 H 0.4895 0.3176 0.0453 0.070 Uiso 1 1 calc R . .
C21 C 0.4600(16) 0.5421(18) 0.0512(6) 0.060(5) Uani 1 1 d . . .
H21 H 0.4910 0.5831 0.0276 0.072 Uiso 1 1 calc R . .
C22 C 0.244(2) 0.831(2) 0.0333(7) 0.088(7) Uani 1 1 d . . .
H22A H 0.2750 0.7974 0.0079 0.132 Uiso 1 1 calc R . .
H22B H 0.2170 0.9320 0.0299 0.132 Uiso 1 1 calc R . .
H22C H 0.1798 0.7690 0.0403 0.132 Uiso 1 1 calc R . .
C23 C 0.488(2) 0.937(2) 0.0570(8) 0.094(7) Uani 1 1 d . . .
H23A H 0.5496 0.9400 0.0786 0.141 Uiso 1 1 calc R . .
H23B H 0.4614 1.0361 0.0506 0.141 Uiso 1 1 calc R . .
H23C H 0.5163 0.8917 0.0326 0.141 Uiso 1 1 calc R . .
C24 C 0.304(2) 0.911(3) 0.1226(7) 0.106(8) Uani 1 1 d . . .
H24A H 0.2541 0.8416 0.1358 0.158 Uiso 1 1 calc R . .
H24B H 0.2600 0.9984 0.1148 0.158 Uiso 1 1 calc R . .
H24C H 0.3692 0.9371 0.1415 0.158 Uiso 1 1 calc R . .
C25 C 0.7574(16) 0.611(2) 0.0350(6) 0.060(5) Uani 1 1 d . . .
H25 H 0.7149 0.5274 0.0263 0.072 Uiso 1 1 calc R . .
C26 C 0.8385(15) 0.6692(17) 0.0090(6) 0.049(4) Uani 1 1 d . . .
C27 C 0.8820(16) 0.8549(19) 0.0572(6) 0.054(5) Uani 1 1 d . . .
C28 C 0.7981(15) 0.7959(19) 0.0825(6) 0.052(5) Uani 1 1 d . . .
H28 H 0.7838 0.8446 0.1071 0.063 Uiso 1 1 calc R . .
C29 C 0.8629(18) 0.596(2) -0.0311(6) 0.064(5) Uani 1 1 d . . .
H29A H 0.9320 0.6388 -0.0419 0.096 Uiso 1 1 calc R . .
H29B H 0.7970 0.6100 -0.0507 0.096 Uiso 1 1 calc R . .
H29C H 0.8753 0.4914 -0.0265 0.096 Uiso 1 1 calc R . .
C30 C 0.9537(16) 0.992(2) 0.0694(6) 0.069(5) Uani 1 1 d . . .
H30A H 1.0283 0.9627 0.0823 0.104 Uiso 1 1 calc R . .
H30B H 0.9118 1.0508 0.0886 0.104 Uiso 1 1 calc R . .
H30C H 0.9662 1.0501 0.0450 0.104 Uiso 1 1 calc R . .

loop_
_atom_site_aniso_label
_atom_site_aniso_U_11
_atom_site_aniso_U_22
_atom_site_aniso_U_33
_atom_site_aniso_U_23
_atom_site_aniso_U_13
_atom_site_aniso_U_12
Ce 0.0464(6) 0.0504(6) 0.1031(8) -0.0057(6) 0.0463(5) -0.0038(6)
Si1 0.077(2) 0.082(2) 0.078(2) -0.0013(12) 0.0083(13) 0.0003(12)
Si2 0.093(3) 0.099(3) 0.098(3) 0.0031(13) 0.0095(13) 0.0022(13)
Si3 0.078(2) 0.077(2) 0.087(2) -0.0006(12) 0.0091(13) 0.0007(12)
N1 0.052(8) 0.049(8) 0.096(9) -0.005(7) 0.034(8) -0.007(7)
N2 0.035(7) 0.044(7) 0.077(9) 0.007(7) 0.019(7) -0.007(6)
C1 0.051(9) 0.071(10) 0.075(10) 0.003(8) 0.034(8) 0.000(8)
C2 0.084(12) 0.094(12) 0.095(12) 0.008(10) 0.027(10) 0.009(10)
C3 0.064(10) 0.076(10) 0.102(12) 0.003(10) 0.029(10) 0.001(9)
C4 0.053(10) 0.057(9) 0.084(11) -0.023(8) -0.001(9) 0.002(8)
C5 0.045(9) 0.055(9) 0.080(10) -0.009(8) 0.022(8) 0.006(8)
C6 0.096(13) 0.125(13) 0.097(12) -0.007(10) 0.017(10) 0.003(10)
C7 0.071(11) 0.098(11) 0.082(11) -0.003(9) 0.021(9) 0.004(9)
C8 0.061(10) 0.090(11) 0.084(11) -0.015(9) 0.029(9) 0.003(9)
C9 0.074(11) 0.103(12) 0.093(11) -0.013(10) 0.031(10) 0.007(10)
C10 0.084(12) 0.112(12) 0.110(12) -0.017(10) 0.021(10) 0.009(10)
C11 0.104(13) 0.109(13) 0.104(12) -0.026(10) 0.023(10) -0.002(11)
C12 0.096(12) 0.089(11) 0.097(12) -0.023(10) 0.046(10) -0.008(10)
C13 0.066(11) 0.088(11) 0.082(11) -0.009(9) 0.036(9) 0.000(9)
C14 0.122(15) 0.163(16) 0.154(15) 0.022(12) 0.026(11) -0.002(12)
C15 0.112(14) 0.148(15) 0.135(14) 0.025(11) 0.015(11) 0.018(11)
C16 0.075(11) 0.119(12) 0.093(11) 0.016(10) 0.033(9) 0.009(10)
C17 0.051(10) 0.037(8) 0.086(10) -0.004(8) 0.023(9) -0.002(7)
C18 0.049(9) 0.056(10) 0.095(10) -0.008(9) 0.032(8) -0.001(8)
C19 0.052(10) 0.052(9) 0.085(10) -0.005(8) 0.022(9) -0.005(8)
C20 0.050(9) 0.044(8) 0.085(10) 0.001(8) 0.025(8) 0.009(7)
C21 0.048(9) 0.048(9) 0.088(10) 0.008(8) 0.030(8) 0.009(7)
C22 0.084(12) 0.068(10) 0.115(12) 0.007(9) 0.030(10) 0.007(9)
C23 0.083(12) 0.071(10) 0.131(12) 0.014(10) 0.024(10) -0.013(9)
C24 0.101(13) 0.094(12) 0.123(13) -0.021(10) 0.016(10) 0.003(10)
C25 0.050(9) 0.053(9) 0.079(10) -0.003(8) 0.019(8) -0.015(8)
C26 0.039(8) 0.035(7) 0.074(9) 0.007(7) 0.019(8) -0.001(7)
C27 0.041(9) 0.049(8) 0.074(10) -0.003(8) 0.015(8) 0.003(7)
C28 0.040(9) 0.046(8) 0.073(10) -0.013(8) 0.021(8) -0.004(7)
C29 0.066(10) 0.051(9) 0.078(10) 0.006(8) 0.023(8) 0.005(8)
C30 0.056(9) 0.057(9) 0.096(10) 0.001(9) 0.017(8) -0.011(9)

loop_
_atom_type_symbol
_atom_type_description
_atom_type_scat_dispersion_real
_atom_type_scat_dispersion_imag
_atom_type_scat_source
C C 0.0033 0.0016 'International Tables Vol C Tables 4.2.6.8 and 6.1.1.4'
H H 0.0000 0.0000 'International Tables Vol C Tables 4.2.6.8 and 6.1.1.4'
N N 0.0061 0.0033 'International Tables Vol C Tables 4.2.6.8 and 6.1.1.4'
Si Si 0.0817 0.0704 'International Tables Vol C Tables 4.2.6.8 and 6.1.1.4'
Ce Ce -0.2486 2.6331 'International Tables Vol C Tables 4.2.6.8 and 6.1.1.4'

loop_
_geom_angle_atom_site_label_1
_geom_angle_atom_site_label_2
_geom_angle_atom_site_label_3
_geom_angle
_geom_angle_site_symmetry_1
_geom_angle_site_symmetry_3
_geom_angle_publ_flag
N1 Ce C3 118.6(6) . . ?
N1 Ce C11 83.3(7) . . ?
C3 Ce C11 116.0(8) . . ?
N1 Ce C19 120.7(6) . . ?
C3 Ce C19 79.8(7) . . ?
C11 Ce C19 142.3(7) . . ?
N1 Ce C10 110.4(7) . . ?
C3 Ce C10 93.6(8) . . ?
C11 Ce C10 28.8(7) . . ?
C19 Ce C10 125.0(7) . . ?
N1 Ce C13 106.1(6) . . ?
C3 Ce C13 130.2(7) . . ?
C11 Ce C13 46.7(8) . . ?
C19 Ce C13 96.3(6) . . ?
C10 Ce C13 48.4(7) . . ?
N1 Ce C12 79.1(6) . . ?
C3 Ce C12 142.2(8) . . ?
C11 Ce C12 28.2(7) . . ?
C19 Ce C12 121.9(7) . . ?
C10 Ce C12 48.8(8) . . ?
C13 Ce C12 29.9(6) . . ?
N1 Ce C2 114.0(6) . . ?
C3 Ce C2 27.8(6) . . ?
C11 Ce C2 88.5(8) . . ?
C19 Ce C2 104.6(7) . . ?
C10 Ce C2 69.2(8) . . ?
C13 Ce C2 114.2(7) . . ?
C12 Ce C2 115.8(8) . . ?
N1 Ce C4 92.2(5) . . ?
C3 Ce C4 29.5(5) . . ?
C11 Ce C4 129.9(7) . . ?
C19 Ce C4 81.2(6) . . ?
C10 Ce C4 117.2(7) . . ?
C13 Ce C4 159.7(7) . . ?
C12 Ce C4 156.6(7) . . ?
C2 Ce C4 48.3(7) . . ?
N1 Ce C20 94.0(5) . . ?
C3 Ce C20 82.0(6) . . ?
C11 Ce C20 160.9(7) . . ?
C19 Ce C20 29.0(5) . . ?
C10 Ce C20 153.9(7) . . ?
C13 Ce C20 117.1(6) . . ?
C12 Ce C20 132.7(7) . . ?
C2 Ce C20 109.8(6) . . ?
C4 Ce C20 69.0(5) . . ?
N1 Ce C9 126.7(6) . . ?
C3 Ce C9 102.5(7) . . ?
C11 Ce C9 47.1(8) . . ?
C19 Ce C9 97.6(7) . . ?
C10 Ce C9 30.3(6) . . ?
C13 Ce C9 28.1(6) . . ?
C12 Ce C9 48.3(7) . . ?
C2 Ce C9 86.9(8) . . ?
C4 Ce C9 131.9(7) . . ?
C20 Ce C9 125.7(6) . . ?
N1 Ce C18 114.7(5) . . ?
C3 Ce C18 106.0(6) . . ?
C11 Ce C18 117.6(7) . . ?
C19 Ce C18 28.5(5) . . ?
C10 Ce C18 111.6(7) . . ?
C13 Ce C18 71.0(6) . . ?
C12 Ce C18 93.8(7) . . ?
C2 Ce C18 126.6(7) . . ?
C4 Ce C18 109.5(6) . . ?
C20 Ce C18 46.7(5) . . ?
C9 Ce C18 81.3(7) . . ?
C8 Si1 C1 112.4(9) . . ?
C8 Si1 C6 109.7(11) . . ?
C1 Si1 C6 111.3(11) . . ?
C8 Si1 C7 105.1(10) . . ?
C1 Si1 C7 110.3(10) . . ?
C6 Si1 C7 107.7(11) . . ?
C14 Si2 C9 111.9(13) . . ?
C14 Si2 C16 107.6(14) . . ?
C9 Si2 C16 108.6(11) . . ?
C14 Si2 C15 109.9(14) . . ?
C9 Si2 C15 108.0(13) . . ?
C16 Si2 C15 110.8(12) . . ?
C22 Si3 C24 108.6(11) . . ?
C22 Si3 C17 108.4(9) . . ?
C24 Si3 C17 113.8(11) . . ?
C22 Si3 C23 106.3(11) . . ?
C24 Si3 C23 109.7(12) . . ?
C17 Si3 C23 109.8(10) . . ?
C28 N1 C25 115.5(15) . . ?
C28 N1 Ce 126.5(13) . . ?
C25 N1 Ce 116.8(11) . . ?
C27 N2 C26 117.6(15) . . ?
C5 C1 C2 107.6(19) . . ?
C5 C1 Si1 123.7(14) . . ?
C2 C1 Si1 125.9(17) . . ?
C5 C1 Ce 76.6(11) . . ?
C2 C1 Ce 73.8(12) . . ?
Si1 C1 Ce 130.9(9) . . ?
C3 C2 C1 106(2) . . ?
C3 C2 Ce 73.4(14) . . ?
C1 C2 Ce 77.1(13) . . ?
C2 C3 C4 113(2) . . ?
C2 C3 Ce 78.8(14) . . ?
C4 C3 Ce 77.7(12) . . ?
C5 C4 C3 103.8(18) . . ?
C5 C4 Ce 78.1(10) . . ?
C3 C4 Ce 72.7(11) . . ?
C1 C5 C4 109.3(18) . . ?
C1 C5 Ce 75.0(10) . . ?
C4 C5 Ce 73.2(10) . . ?
C13 C9 C10 108(2) . . ?
C13 C9 Si2 128.4(19) . . ?
C10 C9 Si2 123(2) . . ?
C13 C9 Ce 74.9(13) . . ?
C10 C9 Ce 73.8(13) . . ?
Si2 C9 Ce 122.9(12) . . ?
C11 C10 C9 103(3) . . ?
C11 C10 Ce 75.2(15) . . ?
C9 C10 Ce 75.9(14) . . ?
C12 C11 C10 114(3) . . ?
C12 C11 Ce 76.5(15) . . ?
C10 C11 Ce 76.0(15) . . ?
C11 C12 C13 104(2) . . ?
C11 C12 Ce 75.3(15) . . ?
C13 C12 Ce 75.0(12) . . ?
C9 C13 C12 110(2) . . ?
C9 C13 Ce 77.0(13) . . ?
C12 C13 Ce 75.1(12) . . ?
C18 C17 C21 105.8(15) . . ?
C18 C17 Si3 129.5(15) . . ?
C21 C17 Si3 121.7(14) . . ?
C18 C17 Ce 74.8(11) . . ?
C21 C17 Ce 76.6(11) . . ?
Si3 C17 Ce 129.4(9) . . ?
C19 C18 C17 109.6(17) . . ?
C19 C18 Ce 73.9(11) . . ?
C17 C18 Ce 76.9(11) . . ?
C18 C19 C20 107.1(17) . . ?
C18 C19 Ce 77.6(11) . . ?
C20 C19 Ce 76.8(11) . . ?
C21 C20 C19 108.4(17) . . ?
C21 C20 Ce 78.7(12) . . ?
C19 C20 Ce 74.3(11) . . ?
C20 C21 C17 109.0(17) . . ?
C20 C21 Ce 73.6(12) . . ?
C17 C21 Ce 74.9(11) . . ?
N1 C25 C26 122.9(17) . . ?
N2 C26 C25 120.5(16) . . ?
N2 C26 C29 118.0(15) . . ?
C25 C26 C29 121.5(16) . . ?
N2 C27 C28 120.7(16) . . ?
N2 C27 C30 116.9(16) . . ?
C28 C27 C30 122.3(17) . . ?
N1 C28 C27 122.7(17) . . ?

loop_
_geom_bond_atom_site_label_1
_geom_bond_atom_site_label_2
_geom_bond_distance
_geom_bond_site_symmetry_2
_geom_bond_publ_flag
Ce N1 2.689(15) . ?
Ce C3 2.77(2) . ?
Ce C11 2.80(2) . ?
Ce C19 2.802(19) . ?
Ce C10 2.81(3) . ?
Ce C13 2.81(2) . ?
Ce C12 2.82(2) . ?
Ce C2 2.83(2) . ?
Ce C4 2.833(18) . ?
Ce C20 2.833(19) . ?
Ce C9 2.84(2) . ?
Ce C18 2.847(18) . ?
Ce C17 2.875(18) . ?
Ce C1 2.88(2) . ?
Ce C5 2.90(2) . ?
Ce C21 2.90(2) . ?
Si1 C8 1.85(2) . ?
Si1 C1 1.86(2) . ?
Si1 C6 1.88(2) . ?
Si1 C7 1.90(2) . ?
Si2 C14 1.83(3) . ?
Si2 C9 1.85(3) . ?
Si2 C16 1.85(2) . ?
Si2 C15 1.87(3) . ?
Si3 C22 1.83(2) . ?
Si3 C24 1.86(2) . ?
Si3 C17 1.891(18) . ?
Si3 C23 1.89(2) . ?
N1 C28 1.34(2) . ?
N1 C25 1.36(2) . ?
N2 C27 1.35(2) . ?
N2 C26 1.36(2) . ?
C1 C5 1.41(2) . ?
C1 C2 1.44(3) . ?
C2 C3 1.35(3) . ?
C3 C4 1.43(3) . ?
C4 C5 1.42(2) . ?
C9 C13 1.37(3) . ?
C9 C10 1.48(3) . ?
C10 C11 1.39(3) . ?
C11 C12 1.37(3) . ?
C12 C13 1.45(3) . ?
C17 C18 1.40(2) . ?
C17 C21 1.42(2) . ?
C18 C19 1.39(2) . ?
C19 C20 1.41(2) . ?
C20 C21 1.37(2) . ?
C25 C26 1.38(2) . ?
C26 C29 1.49(2) . ?
C27 C28 1.39(2) . ?
C27 C30 1.52(2) . ?
